data_2239340
loop_
_publ_author_name
'Mohamed, Tarek'
'Assoud, Abdeljalil'
'Rao, Praveen P. N.'

_publ_section_title
;
 <i>N</i>-Benzyl-2-chloroquinazolin-4-amine
;
_journal_coeditor_code LH5690
_journal_issue 5
_journal_name_full 'Acta Crystallographica Section E'
_journal_page_first o554
_journal_paper_doi 10.1107/S1600536814006746
_journal_volume 70
_journal_year 2014
_chemical_formula_iupac 'C15 H12 Cl N3'
_chemical_formula_moiety 'C15 H12 Cl N3'
_chemical_formula_sum 'C15 H12 Cl N3'
_chemical_formula_weight 269.73
_chemical_name_systematic
;
<i>N</i>-Benzyl-2-chloroquinazolin-4-amine
;
_space_group_crystal_system triclinic
_space_group_IT_number 2
_space_group_name_Hall '-P 1'
_space_group_name_H-M_alt 'P -1'
_symmetry_space_group_name_Hall '-P 1'
_symmetry_space_group_name_H-M 'P -1'
_atom_sites_solution_hydrogens geom
_audit_creation_method SHELXL-2013
_cell_angle_alpha 113.9680(10)
_cell_angle_beta 105.3770(10)
_cell_angle_gamma 100.2130(10)
_cell_formula_units_Z 4
_cell_length_a 9.40180(10)
_cell_length_b 13.01080(10)
_cell_length_c 13.30350(10)
_cell_measurement_reflns_used 407
_cell_measurement_temperature 296(2)
_cell_measurement_theta_max 30
_cell_measurement_theta_min 1.5
_cell_volume 1356.70(3)
_computing_cell_refinement 'SAINT (Bruker, 2008)'
_computing_data_collection 'APEX2 (Bruker, 2008)'
_computing_data_reduction 'SAINT (Bruker, 2008)'
_computing_molecular_graphics 'DIAMOND (Brandenburg, 1999)'
_computing_publication_material 'publCIF (Westrip, 2010)'
_computing_structure_refinement 'SHELXL2013 (Sheldrick, 2008)'
_computing_structure_solution 'SHELXS97 (Sheldrick, 2008)'
_diffrn_ambient_temperature 296(2)
_diffrn_measured_fraction_theta_full 0.998
_diffrn_measured_fraction_theta_max 0.998
_diffrn_measurement_device_type 'Bruker Kappa APEXII'
_diffrn_measurement_method '\w and \f'
_diffrn_radiation_monochromator graphite
_diffrn_radiation_source 'fine-focus sealed tube'
_diffrn_radiation_type MoK\a
_diffrn_radiation_wavelength 0.71073
_diffrn_reflns_av_R_equivalents 0.0239
_diffrn_reflns_limit_h_max 12
_diffrn_reflns_limit_h_min -12
_diffrn_reflns_limit_k_max 17
_diffrn_reflns_limit_k_min -17
_diffrn_reflns_limit_l_max 17
_diffrn_reflns_limit_l_min -17
_diffrn_reflns_number 22349
_diffrn_reflns_theta_full 25.242
_diffrn_reflns_theta_max 27.997
_diffrn_reflns_theta_min 2.374
_diffrn_standards_decay_% 0
_diffrn_standards_interval_time 15
_diffrn_standards_number 3
_exptl_absorpt_coefficient_mu 0.270
_exptl_absorpt_correction_T_max 0.9735
_exptl_absorpt_correction_T_min 0.9113
_exptl_absorpt_correction_type multi-scan
_exptl_absorpt_process_details '(SADABS; Bruker, 2008)'
_exptl_crystal_colour colourless
_exptl_crystal_density_diffrn 1.321
_exptl_crystal_description block
_exptl_crystal_F_000 560
_exptl_crystal_size_max 0.350
_exptl_crystal_size_mid 0.260
_exptl_crystal_size_min 0.100
_refine_diff_density_max 0.333
_refine_diff_density_min -0.488
_refine_ls_extinction_coef 0.0041(6)
_refine_ls_extinction_expression Fc^*^=kFc[1+0.001xFc^2^\l^3^/sin(2\q)]^-1/4^
_refine_ls_extinction_method 'SHELXL2013 (Sheldrick, 2008)'
_refine_ls_goodness_of_fit_ref 1.134
_refine_ls_hydrogen_treatment constr
_refine_ls_matrix_type full
_refine_ls_number_parameters 344
_refine_ls_number_reflns 6531
_refine_ls_number_restraints 0
_refine_ls_restrained_S_all 1.134
_refine_ls_R_factor_all 0.0514
_refine_ls_R_factor_gt 0.0394
_refine_ls_shift/su_max 0.000
_refine_ls_shift/su_mean 0.000
_refine_ls_structure_factor_coef Fsqd
_refine_ls_weighting_details 'w=1/[\s^2^(Fo^2^)+(0.0141P)^2^+0.4615P] where P=(Fo^2^+2Fc^2^)/3'
_refine_ls_weighting_scheme calc
_refine_ls_wR_factor_gt 0.0795
_refine_ls_wR_factor_ref 0.0857
_reflns_number_gt 5274
_reflns_number_total 6531
_reflns_threshold_expression I>2\s(I)
_cod_data_source_file lh5690sup1.cif
_cod_data_source_block I
_cod_original_cell_volume 1356.69(2)
_cod_database_code 2239340
_cod_database_fobs_code 2239340
_shelx_space_group_comment
;
The symmetry employed for this shelxl refinement is uniquely defined
by the following loop, which should always be used as a source of
symmetry information in preference to the above space-group names.
They are only intended as comments.
;
_shelx_estimated_absorpt_t_min 0.911
_shelx_estimated_absorpt_t_max 0.973
_shelxl_version_number .2013

loop_
_space_group_symop_operation_xyz
'x, y, z'
'-x, -y, -z'

loop_
_atom_site_type_symbol
_atom_site_label
_atom_site_fract_x
_atom_site_fract_y
_atom_site_fract_z
_atom_site_U_iso_or_equiv
_atom_site_adp_type
_atom_site_calc_flag
_atom_site_occupancy
Cl Cl1A 0.80906(7) 0.05252(4) 0.09218(4) 0.07177(16) Uani d 1
N N1A 0.75236(15) 0.23972(11) 0.09405(10) 0.0431(3) Uani d 1
N N2A 0.81249(15) 0.11531(11) -0.06785(10) 0.0437(3) Uani d 1
N N3A 0.81842(15) 0.15522(12) -0.21892(11) 0.0461(3) Uani d 1
H H3AA 0.8049 0.1991 -0.2522 0.055 Uiso calc 1
C C1A 0.78763(18) 0.14847(13) 0.03282(13) 0.0432(3) Uani d 1
C C2A 0.74116(16) 0.31670(12) 0.04724(12) 0.0381(3) Uani d 1
C C3A 0.76545(16) 0.29524(13) -0.05817(12) 0.0373(3) Uani d 1
C C4A 0.79930(16) 0.18703(13) -0.11613(12) 0.0375(3) Uani d 1
C C5A 0.7048(2) 0.41884(15) 0.10729(14) 0.0515(4) Uani d 1
H H5AA 0.6880 0.4334 0.1769 0.062 Uiso calc 1
C C6A 0.6941(2) 0.49701(16) 0.06391(16) 0.0617(5) Uani d 1
H H6AA 0.6697 0.5645 0.1042 0.074 Uiso calc 1
C C7A 0.7193(2) 0.47677(16) -0.04001(17) 0.0648(5) Uani d 1
H H7AA 0.7121 0.5309 -0.0685 0.078 Uiso calc 1
C C8A 0.7548(2) 0.37788(15) -0.10035(15) 0.0532(4) Uani d 1
H H8AA 0.7718 0.3651 -0.1696 0.064 Uiso calc 1
C C9A 0.86081(18) 0.05090(14) -0.27836(13) 0.0485(4) Uani d 1
H H9AA 0.8007 0.0127 -0.3629 0.058 Uiso calc 1
H H9AB 0.8337 -0.0050 -0.2502 0.058 Uiso calc 1
C C10A 1.03177(17) 0.07992(12) -0.25780(12) 0.0387(3) Uani d 1
C C11A 1.14458(19) 0.16829(14) -0.15033(14) 0.0472(4) Uani d 1
H H11A 1.1148 0.2127 -0.0895 0.057 Uiso calc 1
C C12A 1.3005(2) 0.19105(16) -0.13271(17) 0.0594(4) Uani d 1
H H12A 1.3753 0.2502 -0.0600 0.071 Uiso calc 1
C C13A 1.3458(2) 0.12649(18) -0.2225(2) 0.0670(5) Uani d 1
H H13A 1.4510 0.1419 -0.2106 0.080 Uiso calc 1
C C14A 1.2353(2) 0.03958(16) -0.32935(19) 0.0638(5) Uani d 1
H H14A 1.2656 -0.0037 -0.3903 0.077 Uiso calc 1
C C15A 1.0797(2) 0.01593(14) -0.34694(15) 0.0499(4) Uani d 1
H H15A 1.0057 -0.0438 -0.4197 0.060 Uiso calc 1
Cl Cl1B 0.49469(5) 0.17163(4) 0.57865(4) 0.06102(13) Uani d 1
N N1B 0.78003(14) 0.23433(11) 0.59600(10) 0.0413(3) Uani d 1
N N2B 0.58069(14) 0.20758(11) 0.42357(10) 0.0416(3) Uani d 1
N N3B 0.63353(14) 0.23214(12) 0.27581(10) 0.0442(3) Uani d 1
H H3BA 0.7001 0.2522 0.2480 0.053 Uiso calc 1
C C1B 0.63823(17) 0.20955(13) 0.52713(13) 0.0402(3) Uani d 1
C C2B 0.89177(16) 0.26517(12) 0.55393(12) 0.0378(3) Uani d 1
C C3B 0.85120(16) 0.26871(12) 0.44613(12) 0.0369(3) Uani d 1
C C4B 0.68648(16) 0.23599(12) 0.38078(12) 0.0375(3) Uani d 1
C C5B 1.04922(18) 0.29186(14) 0.62032(14) 0.0487(4) Uani d 1
H H5BA 1.0771 0.2897 0.6918 0.058 Uiso calc 1
C C6B 1.16159(19) 0.32102(16) 0.58031(15) 0.0569(4) Uani d 1
H H6BA 1.2657 0.3381 0.6246 0.068 Uiso calc 1
C C7B 1.12207(19) 0.32550(17) 0.47386(16) 0.0593(4) Uani d 1
H H7BA 1.1997 0.3457 0.4477 0.071 Uiso calc 1
C C8B 0.96948(18) 0.30032(15) 0.40786(14) 0.0497(4) Uani d 1
H H8BA 0.9438 0.3041 0.3372 0.060 Uiso calc 1
C C9B 0.46910(17) 0.19581(14) 0.20594(13) 0.0460(3) Uani d 1
H H9BA 0.4136 0.1313 0.2143 0.055 Uiso calc 1
H H9BB 0.4553 0.1652 0.1230 0.055 Uiso calc 1
C C10B 0.39638(16) 0.29301(13) 0.23906(12) 0.0404(3) Uani d 1
C C11B 0.48004(19) 0.40835(15) 0.32662(15) 0.0537(4) Uani d 1
H H11B 0.5860 0.4282 0.3680 0.064 Uiso calc 1
C C12B 0.4087(2) 0.49486(16) 0.35374(17) 0.0625(5) Uani d 1
H H12B 0.4667 0.5721 0.4134 0.075 Uiso calc 1
C C13B 0.2534(2) 0.46736(18) 0.29325(18) 0.0626(5) Uani d 1
H H13B 0.2054 0.5255 0.3112 0.075 Uiso calc 1
C C14B 0.1692(2) 0.35318(19) 0.20577(19) 0.0679(5) Uani d 1
H H14B 0.0635 0.3341 0.1641 0.081 Uiso calc 1
C C15B 0.23929(19) 0.26642(16) 0.17885(15) 0.0558(4) Uani d 1
H H15B 0.1803 0.1892 0.1196 0.067 Uiso calc 1

loop_
_atom_site_aniso_label
_atom_site_aniso_U_11
_atom_site_aniso_U_22
_atom_site_aniso_U_33
_atom_site_aniso_U_12
_atom_site_aniso_U_13
_atom_site_aniso_U_23
Cl1A 0.1269(4) 0.0514(3) 0.0519(3) 0.0322(3) 0.0343(3) 0.0364(2)
N1A 0.0559(7) 0.0427(7) 0.0340(6) 0.0137(6) 0.0193(6) 0.0209(5)
N2A 0.0582(8) 0.0414(7) 0.0353(6) 0.0188(6) 0.0178(6) 0.0205(5)
N3A 0.0578(8) 0.0574(8) 0.0391(7) 0.0293(6) 0.0251(6) 0.0288(6)
C1A 0.0559(9) 0.0386(8) 0.0358(7) 0.0107(7) 0.0141(7) 0.0222(6)
C2A 0.0399(7) 0.0396(7) 0.0334(7) 0.0112(6) 0.0126(6) 0.0177(6)
C3A 0.0387(7) 0.0416(8) 0.0347(7) 0.0133(6) 0.0131(6) 0.0214(6)
C4A 0.0373(7) 0.0440(8) 0.0330(7) 0.0132(6) 0.0127(6) 0.0202(6)
C5A 0.0650(10) 0.0511(9) 0.0413(8) 0.0237(8) 0.0250(8) 0.0198(7)
C6A 0.0832(13) 0.0488(10) 0.0561(10) 0.0336(9) 0.0268(9) 0.0224(8)
C7A 0.0954(14) 0.0545(10) 0.0622(11) 0.0365(10) 0.0306(10) 0.0382(9)
C8A 0.0746(11) 0.0542(10) 0.0464(9) 0.0274(9) 0.0275(8) 0.0325(8)
C9A 0.0537(9) 0.0500(9) 0.0367(8) 0.0168(7) 0.0194(7) 0.0144(7)
C10A 0.0517(8) 0.0360(7) 0.0358(7) 0.0169(6) 0.0196(6) 0.0207(6)
C11A 0.0579(9) 0.0452(9) 0.0392(8) 0.0178(7) 0.0177(7) 0.0205(7)
C12A 0.0550(10) 0.0531(10) 0.0601(11) 0.0078(8) 0.0105(8) 0.0289(9)
C13A 0.0535(10) 0.0669(12) 0.0961(15) 0.0193(9) 0.0366(11) 0.0475(12)
C14A 0.0730(12) 0.0543(10) 0.0812(13) 0.0246(9) 0.0521(11) 0.0317(10)
C15A 0.0645(10) 0.0394(8) 0.0473(9) 0.0147(7) 0.0300(8) 0.0172(7)
Cl1B 0.0539(2) 0.0861(3) 0.0579(3) 0.0173(2) 0.0323(2) 0.0430(2)
N1B 0.0468(7) 0.0482(7) 0.0335(6) 0.0145(6) 0.0176(5) 0.0224(6)
N2B 0.0424(6) 0.0507(7) 0.0378(6) 0.0165(6) 0.0186(5) 0.0238(6)
N3B 0.0442(7) 0.0593(8) 0.0366(6) 0.0178(6) 0.0175(5) 0.0279(6)
C1B 0.0465(8) 0.0433(8) 0.0391(7) 0.0146(6) 0.0240(6) 0.0222(6)
C2B 0.0445(8) 0.0363(7) 0.0333(7) 0.0129(6) 0.0161(6) 0.0164(6)
C3B 0.0410(7) 0.0376(7) 0.0328(7) 0.0117(6) 0.0158(6) 0.0167(6)
C4B 0.0455(8) 0.0381(7) 0.0334(7) 0.0160(6) 0.0176(6) 0.0183(6)
C5B 0.0473(8) 0.0550(9) 0.0383(8) 0.0116(7) 0.0094(7) 0.0235(7)
C6B 0.0391(8) 0.0670(11) 0.0533(10) 0.0079(8) 0.0096(7) 0.0271(9)
C7B 0.0439(9) 0.0745(12) 0.0571(10) 0.0067(8) 0.0222(8) 0.0324(9)
C8B 0.0483(9) 0.0615(10) 0.0413(8) 0.0104(7) 0.0189(7) 0.0280(8)
C9B 0.0469(8) 0.0510(9) 0.0336(7) 0.0127(7) 0.0099(6) 0.0188(7)
C10B 0.0418(7) 0.0489(8) 0.0320(7) 0.0108(6) 0.0131(6) 0.0228(6)
C11B 0.0460(9) 0.0503(9) 0.0505(9) 0.0099(7) 0.0080(7) 0.0198(8)
C12B 0.0681(12) 0.0483(10) 0.0621(11) 0.0160(9) 0.0205(9) 0.0219(9)
C13B 0.0703(12) 0.0638(12) 0.0747(12) 0.0340(10) 0.0371(10) 0.0409(10)
C14B 0.0452(9) 0.0793(14) 0.0774(13) 0.0228(9) 0.0166(9) 0.0387(11)
C15B 0.0447(9) 0.0570(10) 0.0501(9) 0.0092(7) 0.0088(7) 0.0199(8)

loop_
_atom_type_symbol
_atom_type_description
_atom_type_scat_dispersion_real
_atom_type_scat_dispersion_imag
_atom_type_scat_source
C C 0.0033 0.0016 'International Tables Vol C Tables 4.2.6.8 and 6.1.1.4'
H H 0.0000 0.0000 'International Tables Vol C Tables 4.2.6.8 and 6.1.1.4'
N N 0.0061 0.0033 'International Tables Vol C Tables 4.2.6.8 and 6.1.1.4'
Cl Cl 0.1484 0.1585 'International Tables Vol C Tables 4.2.6.8 and 6.1.1.4'

loop_
_geom_angle_atom_site_label_1
_geom_angle_atom_site_label_2
_geom_angle_atom_site_label_3
_geom_angle
C1A N1A C2A 114.20(12)
C1A N2A C4A 115.75(12)
C4A N3A C9A 124.03(13)
C4A N3A H3AA 118.0
C9A N3A H3AA 118.0
N1A C1A N2A 131.20(13)
N1A C1A Cl1A 115.28(11)
N2A C1A Cl1A 113.52(11)
N1A C2A C5A 118.76(13)
N1A C2A C3A 121.78(13)
C5A C2A C3A 119.46(13)
C2A C3A C8A 119.10(13)
C2A C3A C4A 116.21(12)
C8A C3A C4A 124.69(13)
N3A C4A N2A 117.73(13)
N3A C4A C3A 121.47(13)
N2A C4A C3A 120.80(12)
C6A C5A C2A 120.19(15)
C6A C5A H5AA 119.9
C2A C5A H5AA 119.9
C5A C6A C7A 120.63(16)
C5A C6A H6AA 119.7
C7A C6A H6AA 119.7
C8A C7A C6A 120.38(16)
C8A C7A H7AA 119.8
C6A C7A H7AA 119.8
C7A C8A C3A 120.23(15)
C7A C8A H8AA 119.9
C3A C8A H8AA 119.9
N3A C9A C10A 112.90(13)
N3A C9A H9AA 109.0
C10A C9A H9AA 109.0
N3A C9A H9AB 109.0
C10A C9A H9AB 109.0
H9AA C9A H9AB 107.8
C15A C10A C11A 118.33(14)
C15A C10A C9A 119.91(14)
C11A C10A C9A 121.75(13)
C12A C11A C10A 120.64(15)
C12A C11A H11A 119.7
C10A C11A H11A 119.7
C13A C12A C11A 120.16(17)
C13A C12A H12A 119.9
C11A C12A H12A 119.9
C14A C13A C12A 119.70(17)
C14A C13A H13A 120.1
C12A C13A H13A 120.1
C13A C14A C15A 120.30(17)
C13A C14A H14A 119.9
C15A C14A H14A 119.8
C14A C15A C10A 120.86(16)
C14A C15A H15A 119.6
C10A C15A H15A 119.6
C1B N1B C2B 113.92(12)
C1B N2B C4B 115.30(12)
C4B N3B C9B 123.18(12)
C4B N3B H3BA 118.4
C9B N3B H3BA 118.4
N1B C1B N2B 131.77(13)
N1B C1B Cl1B 114.95(10)
N2B C1B Cl1B 113.29(11)
N1B C2B C5B 118.87(13)
N1B C2B C3B 121.78(13)
C5B C2B C3B 119.35(13)
C8B C3B C2B 119.24(13)
C8B C3B C4B 124.64(13)
C2B C3B C4B 116.11(12)
N3B C4B N2B 117.24(13)
N3B C4B C3B 121.66(12)
N2B C4B C3B 121.10(12)
C6B C5B C2B 120.14(14)
C6B C5B H5BA 119.9
C2B C5B H5BA 119.9
C5B C6B C7B 120.74(15)
C5B C6B H6BA 119.6
C7B C6B H6BA 119.6
C8B C7B C6B 120.19(15)
C8B C7B H7BA 119.9
C6B C7B H7BA 119.9
C7B C8B C3B 120.34(14)
C7B C8B H8BA 119.8
C3B C8B H8BA 119.8
N3B C9B C10B 114.71(12)
N3B C9B H9BA 108.6
C10B C9B H9BA 108.6
N3B C9B H9BB 108.6
C10B C9B H9BB 108.6
H9BA C9B H9BB 107.6
C11B C10B C15B 118.09(15)
C11B C10B C9B 122.94(14)
C15B C10B C9B 118.97(14)
C10B C11B C12B 120.99(16)
C10B C11B H11B 119.5
C12B C11B H11B 119.5
C13B C12B C11B 120.26(17)
C13B C12B H12B 119.9
C11B C12B H12B 119.9
C12B C13B C14B 119.29(17)
C12B C13B H13B 120.4
C14B C13B H13B 120.4
C13B C14B C15B 120.74(17)
C13B C14B H14B 119.6
C15B C14B H14B 119.6
C14B C15B C10B 120.61(17)
C14B C15B H15B 119.7
C10B C15B H15B 119.7

loop_
_geom_bond_atom_site_label_1
_geom_bond_atom_site_label_2
_geom_bond_distance
Cl1A C1A 1.7403(14)
N1A C1A 1.2962(19)
N1A C2A 1.3826(18)
N2A C1A 1.3291(18)
N2A C4A 1.3359(18)
N3A C4A 1.3305(17)
N3A C9A 1.4537(19)
N3A H3AA 0.8600
C2A C5A 1.401(2)
C2A C3A 1.4040(18)
C3A C8A 1.407(2)
C3A C4A 1.444(2)
C5A C6A 1.364(2)
C5A H5AA 0.9300
C6A C7A 1.392(3)
C6A H6AA 0.9300
C7A C8A 1.366(2)
C7A H7AA 0.9300
C8A H8AA 0.9300
C9A C10A 1.506(2)
C9A H9AA 0.9700
C9A H9AB 0.9700
C10A C15A 1.384(2)
C10A C11A 1.385(2)
C11A C12A 1.378(2)
C11A H11A 0.9300
C12A C13A 1.377(3)
C12A H12A 0.9300
C13A C14A 1.368(3)
C13A H13A 0.9300
C14A C15A 1.375(2)
C14A H14A 0.9300
C15A H15A 0.9300
Cl1B C1B 1.7503(14)
N1B C1B 1.2964(19)
N1B C2B 1.3866(17)
N2B C1B 1.3275(18)
N2B C4B 1.3383(17)
N3B C4B 1.3289(17)
N3B C9B 1.4489(18)
N3B H3BA 0.8600
C2B C5B 1.403(2)
C2B C3B 1.4051(19)
C3B C8B 1.4047(19)
C3B C4B 1.4446(19)
C5B C6B 1.365(2)
C5B H5BA 0.9300
C6B C7B 1.394(2)
C6B H6BA 0.9300
C7B C8B 1.367(2)
C7B H7BA 0.9300
C8B H8BA 0.9300
C9B C10B 1.508(2)
C9B H9BA 0.9700
C9B H9BB 0.9700
C10B C11B 1.379(2)
C10B C15B 1.382(2)
C11B C12B 1.383(2)
C11B H11B 0.9300
C12B C13B 1.365(3)
C12B H12B 0.9300
C13B C14B 1.370(3)
C13B H13B 0.9300
C14B C15B 1.378(3)
C14B H14B 0.9300
C15B H15B 0.9300

loop_
_geom_hbond_atom_site_label_D
_geom_hbond_atom_site_label_H
_geom_hbond_atom_site_label_A
_geom_hbond_site_symmetry_A
_geom_hbond_distance_DH
_geom_hbond_distance_HA
_geom_hbond_distance_DA
_geom_hbond_angle_DHA
N3A H3AA N1B 1_554 0.86 2.21 2.9954(17) 151.9
N3B H3BA N1A . 0.86 2.18 2.9482(16) 148.5

loop_
_geom_torsion_atom_site_label_1
_geom_torsion_atom_site_label_2
_geom_torsion_atom_site_label_3
_geom_torsion_atom_site_label_4
_geom_torsion
C2A N1A C1A N2A -1.2(2)
C2A N1A C1A Cl1A 177.92(10)
C4A N2A C1A N1A -0.1(3)
C4A N2A C1A Cl1A -179.20(11)
C1A N1A C2A C5A -179.46(14)
C1A N1A C2A C3A 0.4(2)
N1A C2A C3A C8A -179.03(14)
C5A C2A C3A C8A 0.8(2)
N1A C2A C3A C4A 1.3(2)
C5A C2A C3A C4A -178.80(13)
C9A N3A C4A N2A -3.4(2)
C9A N3A C4A C3A 176.58(13)
C1A N2A C4A N3A -177.93(13)
C1A N2A C4A C3A 2.1(2)
C2A C3A C4A N3A 177.36(13)
C8A C3A C4A N3A -2.3(2)
C2A C3A C4A N2A -2.6(2)
C8A C3A C4A N2A 177.74(15)
N1A C2A C5A C6A 179.50(15)
C3A C2A C5A C6A -0.4(2)
C2A C5A C6A C7A -0.2(3)
C5A C6A C7A C8A 0.2(3)
C6A C7A C8A C3A 0.2(3)
C2A C3A C8A C7A -0.8(2)
C4A C3A C8A C7A 178.83(16)
C4A N3A C9A C10A -99.54(17)
N3A C9A C10A C15A -145.39(14)
N3A C9A C10A C11A 35.9(2)
C15A C10A C11A C12A -0.5(2)
C9A C10A C11A C12A 178.29(15)
C10A C11A C12A C13A 0.5(3)
C11A C12A C13A C14A 0.0(3)
C12A C13A C14A C15A -0.5(3)
C13A C14A C15A C10A 0.6(3)
C11A C10A C15A C14A -0.1(2)
C9A C10A C15A C14A -178.87(15)
C2B N1B C1B N2B 0.5(2)
C2B N1B C1B Cl1B -179.43(10)
C4B N2B C1B N1B 0.1(2)
C4B N2B C1B Cl1B -179.97(10)
C1B N1B C2B C5B -178.94(14)
C1B N1B C2B C3B 0.2(2)
N1B C2B C3B C8B -179.85(14)
C5B C2B C3B C8B -0.8(2)
N1B C2B C3B C4B -1.2(2)
C5B C2B C3B C4B 177.84(13)
C9B N3B C4B N2B -1.8(2)
C9B N3B C4B C3B 177.81(13)
C1B N2B C4B N3B 178.31(13)
C1B N2B C4B C3B -1.3(2)
C8B C3B C4B N3B 0.8(2)
C2B C3B C4B N3B -177.75(13)
C8B C3B C4B N2B -179.62(14)
C2B C3B C4B N2B 1.9(2)
N1B C2B C5B C6B 179.16(15)
C3B C2B C5B C6B 0.0(2)
C2B C5B C6B C7B 0.4(3)
C5B C6B C7B C8B -0.2(3)
C6B C7B C8B C3B -0.6(3)
C2B C3B C8B C7B 1.0(2)
C4B C3B C8B C7B -177.45(16)
C4B N3B C9B C10B 83.98(18)
N3B C9B C10B C11B 1.7(2)
N3B C9B C10B C15B -178.82(14)
C15B C10B C11B C12B 0.2(2)
C9B C10B C11B C12B 179.71(15)
C10B C11B C12B C13B -0.4(3)
C11B C12B C13B C14B 0.2(3)
C12B C13B C14B C15B 0.2(3)
C13B C14B C15B C10B -0.4(3)
C11B C10B C15B C14B 0.2(2)
C9B C10B C15B C14B -179.30(16)
